data_7000612
loop_
_publ_author_name
'Meier, Martin'
'Korber, Nikolaus'

_publ_section_title
;
 The first thiosilicate from solution: synthesis and crystal structure
 of (NH4)2[SiS3(NH3)]&#x00B7;2NH3
;
_journal_issue 9
_journal_name_full 'Dalton Transactions'
_journal_page_first 1506
_journal_page_last 1508
_journal_paper_doi 10.1039/b818856d
_journal_year 2009
_chemical_formula_moiety '2 (H4 N +) , (H3 N S3 Si 2-) , 2 (H3 N)'
_chemical_formula_sum 'H17 N5 S3 Si'
_chemical_formula_weight 211.46
_chemical_name_common 'Diammonium hydrogenamidotrithiosilicate-ammonia(2)'
_chemical_name_systematic
;
Diammonium hydrogenamidotrithiosilicate-ammonia(2)
;
_space_group_IT_number 2
_symmetry_cell_setting triclinic
_symmetry_space_group_name_Hall '-P 1'
_symmetry_space_group_name_H-M 'P -1'
_atom_sites_solution_hydrogens difmap
_atom_sites_solution_primary direct
_atom_sites_solution_secondary difmap
_audit_creation_method SHELXL-97
_audit_update_record
;
2008-11-12 # Formatted by publCIF
;
_cell_angle_alpha 97.32(3)
_cell_angle_beta 91.37(3)
_cell_angle_gamma 94.13(3)
_cell_formula_units_Z 2
_cell_length_a 6.3474(13)
_cell_length_b 6.5730(13)
_cell_length_c 13.055(3)
_cell_measurement_reflns_used 7378
_cell_measurement_temperature 123(2)
_cell_measurement_theta_max 25.50
_cell_measurement_theta_min 3.13
_cell_volume 538.5(2)
_computing_cell_refinement 'X-AREA (Stoe & Cie, 2004)'
_computing_data_collection 'IPDS (Stoe & Cie, 1998)'
_computing_data_reduction 'X-RED (Stoe & Cie, 2005)'
_computing_molecular_graphics 'DIAMOND 2.1e (Crystal Impact, 2001)'
_computing_publication_material 'CIFTAB in SHELXL97'
_computing_structure_refinement 'SHELXL-97 (Sheldrick, 1997)'
_computing_structure_solution 'SHELXS-97 (Sheldrick, 1990)'
_diffrn_ambient_temperature 123(2)
_diffrn_measured_fraction_theta_full 0.935
_diffrn_measured_fraction_theta_max 0.935
_diffrn_measurement_device_type 'STOE IPDS'
_diffrn_measurement_method Phi
_diffrn_radiation_monochromator graphite
_diffrn_radiation_source 'fine-focus sealed tube'
_diffrn_radiation_type MoK\a
_diffrn_radiation_wavelength 0.71073
_diffrn_reflns_av_R_equivalents 0.1341
_diffrn_reflns_av_sigmaI/netI 0.3194
_diffrn_reflns_limit_h_max 7
_diffrn_reflns_limit_h_min -7
_diffrn_reflns_limit_k_max 7
_diffrn_reflns_limit_k_min -7
_diffrn_reflns_limit_l_max 15
_diffrn_reflns_limit_l_min -15
_diffrn_reflns_number 7378
_diffrn_reflns_theta_full 25.50
_diffrn_reflns_theta_max 25.50
_diffrn_reflns_theta_min 3.13
_exptl_absorpt_coefficient_mu 0.748
_exptl_absorpt_correction_T_max 0.8549
_exptl_absorpt_correction_T_min 0.7370
_exptl_absorpt_correction_type numerical
_exptl_crystal_colour colourless
_exptl_crystal_density_diffrn 1.304
_exptl_crystal_density_method 'not measured'
_exptl_crystal_description prism
_exptl_crystal_F_000 228
_exptl_crystal_size_max 0.4
_exptl_crystal_size_mid 0.1
_exptl_crystal_size_min 0.08
_refine_diff_density_max 1.251
_refine_diff_density_min -0.590
_refine_diff_density_rms 0.214
_refine_ls_extinction_method none
_refine_ls_goodness_of_fit_ref 0.829
_refine_ls_hydrogen_treatment refxyz
_refine_ls_matrix_type full
_refine_ls_number_parameters 125
_refine_ls_number_reflns 1870
_refine_ls_number_restraints 36
_refine_ls_restrained_S_all 0.822
_refine_ls_R_factor_all 0.1684
_refine_ls_R_factor_gt 0.0998
_refine_ls_shift/su_max 0.001
_refine_ls_shift/su_mean 0.000
_refine_ls_structure_factor_coef Fsqd
_refine_ls_weighting_details 'calc w=1/[\s^2^(Fo^2^)+(0.0915P)^2^+0.0000P] where P=(Fo^2^+2Fc^2^)/3'
_refine_ls_weighting_scheme calc
_refine_ls_wR_factor_gt 0.2386
_refine_ls_wR_factor_ref 0.2556
_reflns_number_gt 691
_reflns_number_total 1870
_reflns_threshold_expression >2sigma(I)
_cod_data_source_file b818856d.txt
_cod_data_source_block abs
_cod_original_cell_volume 538.55(19)
_cod_database_code 7000612

loop_
_symmetry_equiv_pos_as_xyz
'x, y, z'
'-x, -y, -z'

loop_
_atom_site_label
_atom_site_type_symbol
_atom_site_fract_x
_atom_site_fract_y
_atom_site_fract_z
_atom_site_U_iso_or_equiv
_atom_site_adp_type
_atom_site_occupancy
_atom_site_symmetry_multiplicity
_atom_site_calc_flag
_atom_site_refinement_flags
_atom_site_disorder_assembly
_atom_site_disorder_group
S1 S 0.1972(5) 0.3888(6) 0.8622(3) 0.0263(9) Uani 1 1 d . . .
S2 S -0.1676(5) 0.3632(6) 0.6530(2) 0.0272(9) Uani 1 1 d . . .
S3 S -0.2525(5) 0.0398(6) 0.8479(3) 0.0279(9) Uani 1 1 d . . .
Si1 Si -0.1159(6) 0.3179(6) 0.8056(3) 0.0255(9) Uani 1 1 d . . .
N1 N -0.6301(18) 0.105(2) 0.6363(8) 0.028(3) Uani 1 1 d D . .
H1A H -0.473(4) 0.143(15) 0.637(7) 0.034 Uiso 1 1 d D . .
H1B H -0.650(16) -0.047(4) 0.642(8) 0.034 Uiso 1 1 d D . .
H1C H -0.703(14) 0.134(15) 0.571(4) 0.034 Uiso 1 1 d D . .
H1D H -0.691(14) 0.183(13) 0.699(5) 0.034 Uiso 1 1 d D . .
N2 N 0.1640(18) 0.162(2) 0.4459(9) 0.029(3) Uani 1 1 d D . .
H2A H 0.013(9) 0.148(17) 0.455(10) 0.035 Uiso 1 1 d D . .
H2B H 0.172(19) 0.268(13) 0.401(9) 0.035 Uiso 1 1 d D . .
H2C H 0.182(19) 0.042(10) 0.397(9) 0.035 Uiso 1 1 d D . .
N3 N 0.2355(19) 0.897(2) 0.8960(9) 0.034(3) Uani 1 1 d D . .
H3A H 0.111(11) 0.968(15) 0.871(8) 0.040 Uiso 1 1 d D . .
H3B H 0.258(16) 0.934(17) 0.9731(19) 0.040 Uiso 1 1 d D . .
H3C H 0.364(10) 0.952(15) 0.860(7) 0.040 Uiso 1 1 d D . .
H3D H 0.214(17) 0.743(4) 0.876(8) 0.040 Uiso 1 1 d D . .
N4 N 0.3369(19) 0.654(2) 0.6255(9) 0.033(3) Uani 1 1 d D . .
H4A H 0.251(16) 0.532(18) 0.649(8) 0.039 Uiso 1 1 d D . .
H4B H 0.480(9) 0.61(2) 0.646(8) 0.039 Uiso 1 1 d D . .
H4C H 0.341(18) 0.58(2) 0.551(4) 0.039 Uiso 1 1 d D . .
N5 N -0.2691(17) 0.517(2) 0.8783(8) 0.030(3) Uani 1 1 d . . .
H5A H -0.2395 0.6400 0.8547 0.036 Uiso 1 1 calc R . .
H5B H -0.2327 0.5286 0.9468 0.036 Uiso 1 1 calc R . .
H5C H -0.4097 0.4796 0.8689 0.036 Uiso 1 1 calc R . .

loop_
_atom_site_aniso_label
_atom_site_aniso_U_11
_atom_site_aniso_U_22
_atom_site_aniso_U_33
_atom_site_aniso_U_23
_atom_site_aniso_U_13
_atom_site_aniso_U_12
S1 0.0232(17) 0.028(2) 0.0286(17) 0.0058(15) 0.0035(13) 0.0006(15)
S2 0.0318(18) 0.032(2) 0.0183(16) 0.0048(14) 0.0017(13) 0.0000(16)
S3 0.0281(18) 0.027(2) 0.0297(18) 0.0089(15) 0.0054(14) 0.0009(15)
Si1 0.0218(18) 0.026(2) 0.030(2) 0.0091(17) 0.0021(15) 0.0031(16)
N1 0.032(6) 0.027(7) 0.025(6) 0.001(5) 0.001(5) -0.002(5)
N2 0.029(6) 0.030(7) 0.029(6) 0.008(5) 0.008(5) 0.003(5)
N3 0.043(7) 0.028(7) 0.028(6) 0.002(5) -0.007(5) 0.001(6)
N4 0.035(6) 0.037(8) 0.025(6) 0.004(5) 0.002(5) 0.000(6)
N5 0.024(6) 0.044(8) 0.026(6) 0.016(5) 0.005(4) 0.008(5)

loop_
_atom_type_symbol
_atom_type_description
_atom_type_scat_dispersion_real
_atom_type_scat_dispersion_imag
_atom_type_scat_source
N N 0.0061 0.0033 'International Tables Vol C Tables 4.2.6.8 and 6.1.1.4'
H H 0.0000 0.0000 'International Tables Vol C Tables 4.2.6.8 and 6.1.1.4'
Si Si 0.0817 0.0704 'International Tables Vol C Tables 4.2.6.8 and 6.1.1.4'
S S 0.1246 0.1234 'International Tables Vol C Tables 4.2.6.8 and 6.1.1.4'

loop_
_geom_angle_atom_site_label_1
_geom_angle_atom_site_label_2
_geom_angle_atom_site_label_3
_geom_angle
_geom_angle_site_symmetry_1
_geom_angle_site_symmetry_3
_geom_angle_publ_flag
N5 Si1 S2 103.1(4) . . ?
N5 Si1 S1 104.5(4) . . ?
S2 Si1 S1 114.8(2) . . ?
N5 Si1 S3 103.4(4) . . ?
S2 Si1 S3 115.8(2) . . ?
S1 Si1 S3 113.2(2) . . ?
H1A N1 H1B 108(4) . . ?
H1A N1 H1C 112(4) . . ?
H1B N1 H1C 110(4) . . ?
H1A N1 H1D 109(4) . . ?
H1B N1 H1D 109(4) . . ?
H1C N1 H1D 111(4) . . ?
H2A N2 H2B 100(6) . . ?
H2A N2 H2C 101(6) . . ?
H2B N2 H2C 101(6) . . ?
H3A N3 H3B 110(4) . . ?
H3A N3 H3C 106(4) . . ?
H3B N3 H3C 109(4) . . ?
H3A N3 H3D 111(4) . . ?
H3B N3 H3D 112(4) . . ?
H3C N3 H3D 109(4) . . ?
H4A N4 H4B 94(7) . . ?
H4A N4 H4C 93(7) . . ?
H4B N4 H4C 93(7) . . ?
Si1 N5 H5A 109.5 . . ?
Si1 N5 H5B 109.5 . . ?
H5A N5 H5B 109.5 . . ?
Si1 N5 H5C 109.5 . . ?
H5A N5 H5C 109.5 . . ?
H5B N5 H5C 109.5 . . ?

loop_
_geom_bond_atom_site_label_1
_geom_bond_atom_site_label_2
_geom_bond_distance
_geom_bond_site_symmetry_2
_geom_bond_publ_flag
S1 Si1 2.103(5) . ?
S2 Si1 2.073(5) . ?
S3 Si1 2.110(5) . ?
Si1 N5 1.863(13) . ?
N1 H1A 1.010(16) . ?
N1 H1B 1.009(16) . ?
N1 H1C 1.005(16) . ?
N1 H1D 1.007(16) . ?
N2 H2A 0.97(4) . ?
N2 H2B 0.97(4) . ?
N2 H2C 0.97(4) . ?
N3 H3A 1.016(16) . ?
N3 H3B 1.010(16) . ?
N3 H3C 1.018(16) . ?
N3 H3D 1.007(16) . ?
N4 H4A 1.03(5) . ?
N4 H4B 1.02(5) . ?
N4 H4C 1.03(5) . ?
N5 H5A 0.9100 . ?
N5 H5B 0.9100 . ?
N5 H5C 0.9100 . ?

loop_
_geom_hbond_atom_site_label_D
_geom_hbond_atom_site_label_H
_geom_hbond_atom_site_label_A
_geom_hbond_distance_DH
_geom_hbond_distance_HA
_geom_hbond_distance_DA
_geom_hbond_angle_DHA
_geom_hbond_site_symmetry_A
N1 H1A S2 1.010(16) 2.32(5) 3.272(11) 156(8) .
N1 H1B N4 1.009(16) 1.94(3) 2.940(19) 168(9) 1_445
N1 H1C N2 1.005(16) 1.86(3) 2.860(17) 174(9) 1_455
N1 H1D S1 1.007(16) 2.52(2) 3.524(12) 174(7) 1_455
N2 H2A S2 0.97(4) 3.08(10) 3.640(12) 119(9) .
N2 H2B S2 0.97(4) 2.61(5) 3.525(14) 158(10) 2_566
N2 H2C S2 0.97(4) 2.65(6) 3.529(14) 151(10) 2_556
N3 H3A S3 1.016(16) 2.41(5) 3.369(14) 158(8) 1_565
N3 H3B S3 1.010(16) 2.32(3) 3.315(12) 167(8) 2_567
N3 H3C S3 1.018(16) 2.47(5) 3.413(13) 153(8) 1_665
N3 H3D S1 1.007(16) 2.31(3) 3.303(14) 168(9) .
N4 H4A S2 1.03(5) 2.81(7) 3.659(12) 141(9) .
N4 H4B S2 1.02(5) 2.84(8) 3.830(14) 162(10) 1_655
N4 H4C S2 1.03(5) 2.92(8) 3.752(12) 138(11) 2_566
N5 H5A S3 0.91 2.65 3.504(14) 157.1 1_565
N5 H5B S1 0.91 2.49 3.380(12) 167.4 2_567
N5 H5C S1 0.91 2.52 3.427(11) 174.2 1_455

loop_
_cod_related_entry_id
_cod_related_entry_database
_cod_related_entry_code
1 ChemSpider 30652581
